data_1561351
loop_
_publ_author_name
'Moussa, C.'
'El Sayah, Z.'
'Chajewski, G.'
'Berche, A.'
'Dorcet, V.'
'Pikul, A.P.'
'Pasturel, M.'
'Joanny, L.'
'Stepnik, B.'
'Tougait, O.'

_publ_section_title
;
 Investigation of the phase relations in the U-Al-Ge ternary system:
 Influence of the Al/Ge substitution on the properties of the intermediate
 phases
;
_journal_name_full 'Journal of Solid State Chemistry'
_journal_page_first 168
_journal_page_last 178
_journal_paper_doi 10.1016/j.jssc.2016.08.008
_journal_volume 243
_journal_year 2016
_chemical_formula_sum 'Al0.5 Ge2 U1.5'
_chemical_formula_weight 515.71
_space_group_crystal_system tetragonal
_space_group_IT_number 108
_space_group_name_Hall 'I 4 -2c'
_space_group_name_H-M_alt 'I 4 c m'
_atom_sites_solution_hydrogens .
_audit_creation_method SHELXL-2014
_cell_angle_alpha 90
_cell_angle_beta 90
_cell_angle_gamma 90
_cell_formula_units_Z 8
_cell_length_a 7.762
_cell_length_b 7.762
_cell_length_c 11.092
_cell_measurement_temperature 293(2)
_cell_volume 668.278
_computing_structure_refinement 'SHELXL-2014 (Sheldrick, 2014)'
_diffrn_ambient_temperature 293(2)
_diffrn_measured_fraction_theta_full 1.000
_diffrn_measured_fraction_theta_max 1.000
_diffrn_radiation_type MoK\a
_diffrn_radiation_wavelength 0.71073
_diffrn_reflns_av_R_equivalents 0.0802
_diffrn_reflns_av_unetI/netI 0.0509
_diffrn_reflns_Laue_measured_fraction_full 1.000
_diffrn_reflns_Laue_measured_fraction_max 1.000
_diffrn_reflns_limit_h_max 14
_diffrn_reflns_limit_h_min -14
_diffrn_reflns_limit_k_max 14
_diffrn_reflns_limit_k_min -14
_diffrn_reflns_limit_l_max 20
_diffrn_reflns_limit_l_min 0
_diffrn_reflns_number 4402
_diffrn_reflns_point_group_measured_fraction_full 0.532
_diffrn_reflns_point_group_measured_fraction_max 0.520
_diffrn_reflns_theta_full 25.242
_diffrn_reflns_theta_max 41.999
_diffrn_reflns_theta_min 3.674
_exptl_absorpt_coefficient_mu 90.162
_exptl_crystal_density_diffrn 10.251
_exptl_crystal_F_000 1668
_refine_diff_density_max 2.812
_refine_diff_density_min -2.414
_refine_diff_density_rms 0.583
_refine_ls_abs_structure_details
;
No quotients, so Flack parameter determined by classical intensity fit
;
_refine_ls_abs_structure_Flack 0.00(5)
_refine_ls_extinction_coef 0.00204(9)
_refine_ls_extinction_expression Fc^*^=kFc[1+0.001xFc^2^\l^3^/sin(2\q)]^-1/4^
_refine_ls_extinction_method SHELXL
_refine_ls_goodness_of_fit_ref 1.042
_refine_ls_hydrogen_treatment undef
_refine_ls_matrix_type full
_refine_ls_number_parameters 28
_refine_ls_number_reflns 658
_refine_ls_number_restraints 1
_refine_ls_restrained_S_all 1.042
_refine_ls_R_factor_all 0.0460
_refine_ls_R_factor_gt 0.0283
_refine_ls_shift/su_max 0.000
_refine_ls_shift/su_mean 0.000
_refine_ls_structure_factor_coef Fsqd
_refine_ls_weighting_details 'w=1/[\s^2^(Fo^2^)+(0.0121P)^2^] where P=(Fo^2^+2Fc^2^)/3'
_refine_ls_weighting_scheme calc
_refine_ls_wR_factor_gt 0.0424
_refine_ls_wR_factor_ref 0.0449
_reflns_Friedel_coverage 0.000
_reflns_Friedel_fraction_full 0.000
_reflns_Friedel_fraction_max 0.000
_reflns_number_gt 524
_reflns_number_total 658
_reflns_threshold_expression 'I > 2\s(I)'
_cod_data_source_file U3Al1Ge4_I4cm.cif
_cod_data_source_block shelx
_cod_original_cell_volume 668.3
_cod_original_formula_sum 'Al0.50 Ge2 U1.50'
_cod_database_code 1561351
_shelx_space_group_comment
;
The symmetry employed for this shelxl refinement is uniquely defined
by the following loop, which should always be used as a source of
symmetry information in preference to the above space-group names.
They are only intended as comments.
;
_shelxl_version_number 2014-3

loop_
_space_group_symop_operation_xyz
'x, y, z'
'-x, -y, z'
'-y, x, z'
'y, -x, z'
'-x, y, z+1/2'
'x, -y, z+1/2'
'y, x, z+1/2'
'-y, -x, z+1/2'
'x+1/2, y+1/2, z+1/2'
'-x+1/2, -y+1/2, z+1/2'
'-y+1/2, x+1/2, z+1/2'
'y+1/2, -x+1/2, z+1/2'
'-x+1/2, y+1/2, z+1'
'x+1/2, -y+1/2, z+1'
'y+1/2, x+1/2, z+1'
'-y+1/2, -x+1/2, z+1'

loop_
_atom_site_label
_atom_site_type_symbol
_atom_site_fract_x
_atom_site_fract_y
_atom_site_fract_z
_atom_site_U_iso_or_equiv
_atom_site_adp_type
_atom_site_occupancy
_atom_site_site_symmetry_order
_atom_site_calc_flag
_atom_site_refinement_flags_posn
_atom_site_refinement_flags_adp
_atom_site_refinement_flags_occupancy
_atom_site_disorder_assembly
_atom_site_disorder_group
U1 U 0.16011(3) 0.66011(3) 0.0133(3) 0.00916(8) Uani 1 2 d S T P . .
U2 U 0.0000 0.0000 0.2658(3) 0.01007(10) Uani 1 4 d S T P . .
Ge1 Ge 0.6413(6) 0.1413(6) 0.1997(3) 0.0121(13) Uani 0.66(3) 2 d S T P . .
Al1 Al 0.6413(6) 0.1413(6) 0.1997(3) 0.0121(13) Uani 0.34(3) 2 d S T P . .
Ge2 Ge 0.1439(6) 0.6439(6) 0.3310(2) 0.0116(12) Uani 0.80(3) 2 d S T P . .
Al2 Al 0.1439(6) 0.6439(6) 0.3310(2) 0.0116(12) Uani 0.20(3) 2 d S T P . .
Ge3 Ge 0.0000 0.0000 0.0180(7) 0.0104(2) Uani 1 4 d S T P . .

loop_
_atom_site_aniso_label
_atom_site_aniso_U_11
_atom_site_aniso_U_22
_atom_site_aniso_U_33
_atom_site_aniso_U_23
_atom_site_aniso_U_13
_atom_site_aniso_U_12
U1 0.00840(9) 0.00840(9) 0.01069(13) 0.0003(5) 0.0003(5) -0.00121(9)
U2 0.01000(12) 0.01000(12) 0.01020(18) 0.000 0.000 0.000
Ge1 0.0104(16) 0.0104(16) 0.015(2) 0.0023(14) 0.0023(14) 0.0011(17)
Al1 0.0104(16) 0.0104(16) 0.015(2) 0.0023(14) 0.0023(14) 0.0011(17)
Ge2 0.0107(14) 0.0107(14) 0.013(2) -0.0055(13) -0.0055(13) 0.0035(16)
Al2 0.0107(14) 0.0107(14) 0.013(2) -0.0055(13) -0.0055(13) 0.0035(16)
Ge3 0.0104(3) 0.0104(3) 0.0103(5) 0.000 0.000 0.000

loop_
_atom_type_symbol
_atom_type_description
_atom_type_scat_dispersion_real
_atom_type_scat_dispersion_imag
_atom_type_scat_source
Al Al 0.0645 0.0514 'International Tables Vol C Tables 4.2.6.8 and 6.1.1.4'
Ge Ge 0.1547 1.8001 'International Tables Vol C Tables 4.2.6.8 and 6.1.1.4'
U U -9.6767 9.6646 'International Tables Vol C Tables 4.2.6.8 and 6.1.1.4'

loop_
_geom_angle_atom_site_label_1
_geom_angle_atom_site_label_2
_geom_angle_atom_site_label_3
_geom_angle
_geom_angle_site_symmetry_1
_geom_angle_site_symmetry_3
Ge3 U1 Ge3 140.397(18) 1_565 13_554
Ge3 U1 Al2 76.44(10) 1_565 10_564
Ge3 U1 Al2 76.44(10) 13_554 10_564
Ge3 U1 Ge2 76.44(10) 1_565 10_564
Ge3 U1 Ge2 76.44(10) 13_554 10_564
Al2 U1 Ge2 0.00(15) 10_564 10_564
Ge3 U1 Al1 75.07(10) 1_565 2_665
Ge3 U1 Al1 75.07(10) 13_554 2_665
Al2 U1 Al1 86.71(4) 10_564 2_665
Ge2 U1 Al1 86.71(4) 10_564 2_665
Ge3 U1 Ge1 75.07(10) 1_565 2_665
Ge3 U1 Ge1 75.07(10) 13_554 2_665
Al2 U1 Ge1 86.71(4) 10_564 2_665
Ge2 U1 Ge1 86.71(4) 10_564 2_665
Al1 U1 Ge1 0.00(16) 2_665 2_665
Ge3 U1 Al2 74.02(13) 1_565 11_554
Ge3 U1 Al2 132.89(15) 13_554 11_554
Al2 U1 Al2 88.07(16) 10_564 11_554
Ge2 U1 Al2 88.07(16) 10_564 11_554
Al1 U1 Al2 149.02(11) 2_665 11_554
Ge1 U1 Al2 149.02(11) 2_665 11_554
Ge3 U1 Ge2 74.02(13) 1_565 11_554
Ge3 U1 Ge2 132.89(15) 13_554 11_554
Al2 U1 Ge2 88.07(16) 10_564 11_554
Ge2 U1 Ge2 88.07(16) 10_564 11_554
Al1 U1 Ge2 149.02(11) 2_665 11_554
Ge1 U1 Ge2 149.02(11) 2_665 11_554
Al2 U1 Ge2 0.00(13) 11_554 11_554
Ge3 U1 Al2 132.89(15) 1_565 12_454
Ge3 U1 Al2 74.02(13) 13_554 12_454
Al2 U1 Al2 88.07(16) 10_564 12_454
Ge2 U1 Al2 88.07(16) 10_564 12_454
Al1 U1 Al2 149.02(11) 2_665 12_454
Ge1 U1 Al2 149.02(11) 2_665 12_454
Al2 U1 Al2 61.06(19) 11_554 12_454
Ge2 U1 Al2 61.06(19) 11_554 12_454
Ge3 U1 Ge2 132.89(15) 1_565 12_454
Ge3 U1 Ge2 74.02(13) 13_554 12_454
Al2 U1 Ge2 88.07(16) 10_564 12_454
Ge2 U1 Ge2 88.07(16) 10_564 12_454
Al1 U1 Ge2 149.02(11) 2_665 12_454
Ge1 U1 Ge2 149.02(11) 2_665 12_454
Al2 U1 Ge2 61.06(19) 11_554 12_454
Ge2 U1 Ge2 61.06(19) 11_554 12_454
Al2 U1 Ge2 0.00(16) 12_454 12_454
Ge3 U1 Ge1 73.24(14) 1_565 3
Ge3 U1 Ge1 130.20(17) 13_554 3
Al2 U1 Ge1 149.63(12) 10_564 3
Ge2 U1 Ge1 149.63(12) 10_564 3
Al1 U1 Ge1 87.31(17) 2_665 3
Ge1 U1 Ge1 87.31(17) 2_665 3
Al2 U1 Ge1 81.96(3) 11_554 3
Ge2 U1 Ge1 81.96(3) 11_554 3
Al2 U1 Ge1 111.37(2) 12_454 3
Ge2 U1 Ge1 111.37(2) 12_454 3
Ge3 U1 Al1 73.24(14) 1_565 3
Ge3 U1 Al1 130.20(17) 13_554 3
Al2 U1 Al1 149.63(12) 10_564 3
Ge2 U1 Al1 149.63(12) 10_564 3
Al1 U1 Al1 87.31(17) 2_665 3
Ge1 U1 Al1 87.31(17) 2_665 3
Al2 U1 Al1 81.96(3) 11_554 3
Ge2 U1 Al1 81.96(3) 11_554 3
Al2 U1 Al1 111.37(2) 12_454 3
Ge2 U1 Al1 111.37(2) 12_454 3
Ge1 U1 Al1 0.00(11) 3 3
Ge3 U2 Ge3 180.0 . 5
Ge3 U2 Al2 103.63(10) . 3_655
Ge3 U2 Al2 76.37(10) 5 3_655
Ge3 U2 Ge2 103.63(10) . 3_655
Ge3 U2 Ge2 76.37(10) 5 3_655
Al2 U2 Ge2 0.0(3) 3_655 3_655
Ge3 U2 Al2 103.63(10) . 4_455
Ge3 U2 Al2 76.37(10) 5 4_455
Al2 U2 Al2 152.7(2) 3_655 4_455
Ge2 U2 Al2 152.7(2) 3_655 4_455
Ge3 U2 Ge2 103.63(10) . 4_455
Ge3 U2 Ge2 76.37(10) 5 4_455
Al2 U2 Ge2 152.7(2) 3_655 4_455
Ge2 U2 Ge2 152.7(2) 3_655 4_455
Al2 U2 Ge2 0.00(19) 4_455 4_455
Ge3 U2 Al2 103.63(10) . 2_565
Ge3 U2 Al2 76.37(10) 5 2_565
Al2 U2 Al2 86.82(5) 3_655 2_565
Ge2 U2 Al2 86.82(5) 3_655 2_565
Al2 U2 Al2 86.82(5) 4_455 2_565
Ge2 U2 Al2 86.82(5) 4_455 2_565
Ge3 U2 Ge2 103.63(10) . 2_565
Ge3 U2 Ge2 76.37(10) 5 2_565
Al2 U2 Ge2 86.82(5) 3_655 2_565
Ge2 U2 Ge2 86.82(5) 3_655 2_565
Al2 U2 Ge2 86.82(5) 4_455 2_565
Ge2 U2 Ge2 86.82(5) 4_455 2_565
Al2 U2 Ge2 0.00(16) 2_565 2_565
Ge3 U2 Al2 103.63(10) . 1_545
Ge3 U2 Al2 76.37(10) 5 1_545
Al2 U2 Al2 86.82(5) 3_655 1_545
Ge2 U2 Al2 86.82(5) 3_655 1_545
Al2 U2 Al2 86.82(5) 4_455 1_545
Ge2 U2 Al2 86.82(5) 4_455 1_545
Al2 U2 Al2 152.7(2) 2_565 1_545
Ge2 U2 Al2 152.7(2) 2_565 1_545
Ge3 U2 Ge2 103.63(10) . 1_545
Ge3 U2 Ge2 76.37(10) 5 1_545
Al2 U2 Ge2 86.82(5) 3_655 1_545
Ge2 U2 Ge2 86.82(5) 3_655 1_545
Al2 U2 Ge2 86.82(5) 4_455 1_545
Ge2 U2 Ge2 86.82(5) 4_455 1_545
Al2 U2 Ge2 152.7(2) 2_565 1_545
Ge2 U2 Ge2 152.7(2) 2_565 1_545
Al2 U2 Ge2 0.0(2) 1_545 1_545
Ge3 U2 Al1 76.23(12) . 3_545
Ge3 U2 Al1 103.77(12) 5 3_545
Al2 U2 Al1 134.91(3) 3_655 3_545
Ge2 U2 Al1 134.91(3) 3_655 3_545
Al2 U2 Al1 53.58(4) 4_455 3_545
Ge2 U2 Al1 53.58(4) 4_455 3_545
Al2 U2 Al1 137.79(3) 2_565 3_545
Ge2 U2 Al1 137.79(3) 2_565 3_545
Al2 U2 Al1 51.06(3) 1_545 3_545
Ge2 U2 Al1 51.06(3) 1_545 3_545
Ge3 U2 Ge1 76.23(12) . 3_545
Ge3 U2 Ge1 103.77(12) 5 3_545
Al2 U2 Ge1 134.91(3) 3_655 3_545
Ge2 U2 Ge1 134.91(3) 3_655 3_545
Al2 U2 Ge1 53.58(4) 4_455 3_545
Ge2 U2 Ge1 53.58(4) 4_455 3_545
Al2 U2 Ge1 137.79(3) 2_565 3_545
Ge2 U2 Ge1 137.79(3) 2_565 3_545
Al2 U2 Ge1 51.06(3) 1_545 3_545
Ge2 U2 Ge1 51.06(3) 1_545 3_545
Al1 U2 Ge1 0.00(14) 3_545 3_545
Al2 Ge1 Ge2 0.00(8) 3_655 3_655
Al2 Ge1 Al2 73.2(3) 3_655 4
Ge2 Ge1 Al2 73.2(3) 3_655 4
Al2 Ge1 Ge2 73.2(3) 3_655 4
Ge2 Ge1 Ge2 73.2(3) 3_655 4
Al2 Ge1 Ge2 0.00(8) 4 4
Al2 Ge1 Al2 102.07(13) 3_655 2_665
Ge2 Ge1 Al2 102.07(13) 3_655 2_665
Al2 Ge1 Al2 102.07(13) 4 2_665
Ge2 Ge1 Al2 102.07(13) 4 2_665
Al2 Ge1 Ge2 102.07(13) 3_655 2_665
Ge2 Ge1 Ge2 102.07(13) 3_655 2_665
Al2 Ge1 Ge2 102.07(13) 4 2_665
Ge2 Ge1 Ge2 102.07(13) 4 2_665
Al2 Ge1 Ge2 0.00(15) 2_665 2_665
Al2 Ge1 U1 143.40(17) 3_655 2_665
Ge2 Ge1 U1 143.40(17) 3_655 2_665
Al2 Ge1 U1 143.40(17) 4 2_665
Ge2 Ge1 U1 143.40(17) 4 2_665
Al2 Ge1 U1 75.18(14) 2_665 2_665
Ge2 Ge1 U1 75.18(14) 2_665 2_665
Al2 Ge1 U2 128.82(19) 3_655 1_655
Ge2 Ge1 U2 128.82(19) 3_655 1_655
Al2 Ge1 U2 64.20(11) 4 1_655
Ge2 Ge1 U2 64.20(11) 4 1_655
Al2 Ge1 U2 62.96(12) 2_665 1_655
Ge2 Ge1 U2 62.96(12) 2_665 1_655
U1 Ge1 U2 83.27(14) 2_665 1_655
Al2 Ge1 U2 64.20(11) 3_655 13_554
Ge2 Ge1 U2 64.20(11) 3_655 13_554
Al2 Ge1 U2 128.82(19) 4 13_554
Ge2 Ge1 U2 128.82(19) 4 13_554
Al2 Ge1 U2 62.96(12) 2_665 13_554
Ge2 Ge1 U2 62.96(12) 2_665 13_554
U1 Ge1 U2 83.27(14) 2_665 13_554
U2 Ge1 U2 125.9(2) 1_655 13_554
Al2 Ge1 U1 74.79(8) 3_655 3_655
Ge2 Ge1 U1 74.79(8) 3_655 3_655
Al2 Ge1 U1 114.1(3) 4 3_655
Ge2 Ge1 U1 114.1(3) 4 3_655
Al2 Ge1 U1 140.34(10) 2_665 3_655
Ge2 Ge1 U1 140.34(10) 2_665 3_655
U1 Ge1 U1 84.55(13) 2_665 3_655
U2 Ge1 U1 148.28(18) 1_655 3_655
U2 Ge1 U1 81.30(5) 13_554 3_655
Al2 Ge1 U1 114.1(3) 3_655 4
Ge2 Ge1 U1 114.1(3) 3_655 4
Al2 Ge1 U1 74.79(8) 4 4
Ge2 Ge1 U1 74.79(8) 4 4
Al2 Ge1 U1 140.34(10) 2_665 4
Ge2 Ge1 U1 140.34(10) 2_665 4
U1 Ge1 U1 84.55(13) 2_665 4
U2 Ge1 U1 81.30(5) 1_655 4
U2 Ge1 U1 148.28(18) 13_554 4
U1 Ge1 U1 68.44(14) 3_655 4
Al2 Ge1 U1 59.08(8) 3_655 9_545
Ge2 Ge1 U1 59.08(8) 3_655 9_545
Al2 Ge1 U1 59.08(8) 4 9_545
Ge2 Ge1 U1 59.08(8) 4 9_545
Al2 Ge1 U1 54.90(10) 2_665 9_545
Ge2 Ge1 U1 54.90(10) 2_665 9_545
U1 Ge1 U1 130.1(2) 2_665 9_545
U2 Ge1 U1 74.89(12) 1_655 9_545
U2 Ge1 U1 74.89(12) 13_554 9_545
U1 Ge1 U1 133.60(14) 3_655 9_545
U1 Ge1 U1 133.60(14) 4 9_545
Al1 Ge2 Al1 71.6(4) 4_565 3
Al1 Ge2 Ge1 0.00(15) 4_565 4_565
Al1 Ge2 Ge1 71.6(4) 3 4_565
Al1 Ge2 Ge1 71.6(4) 4_565 3
Al1 Ge2 Ge1 0.00(10) 3 3
Ge1 Ge2 Ge1 71.6(4) 4_565 3
Al1 Ge2 Al1 102.62(14) 4_565 2_665
Al1 Ge2 Al1 102.62(14) 3 2_665
Ge1 Ge2 Al1 102.62(14) 4_565 2_665
Ge1 Ge2 Al1 102.62(14) 3 2_665
Al1 Ge2 Ge1 102.62(14) 4_565 2_665
Al1 Ge2 Ge1 102.62(14) 3 2_665
Ge1 Ge2 Ge1 102.62(14) 4_565 2_665
Ge1 Ge2 Ge1 102.62(14) 3 2_665
Al1 Ge2 Ge1 0.00(19) 2_665 2_665
Al1 Ge2 U1 144.18(17) 4_565 10_565
Al1 Ge2 U1 144.18(17) 3 10_565
Ge1 Ge2 U1 144.18(17) 4_565 10_565
Ge1 Ge2 U1 144.18(17) 3 10_565
Al1 Ge2 U1 74.94(12) 2_665 10_565
Ge1 Ge2 U1 74.94(12) 2_665 10_565
Al1 Ge2 U2 128.35(16) 4_565 1_565
Al1 Ge2 U2 64.74(12) 3 1_565
Ge1 Ge2 U2 128.35(16) 4_565 1_565
Ge1 Ge2 U2 64.74(12) 3 1_565
Al1 Ge2 U2 63.46(10) 2_665 1_565
Ge1 Ge2 U2 63.46(10) 2_665 1_565
U1 Ge2 U2 83.39(12) 10_565 1_565
Al1 Ge2 U2 64.74(12) 4_565 13_554
Al1 Ge2 U2 128.35(16) 3 13_554
Ge1 Ge2 U2 64.74(12) 4_565 13_554
Ge1 Ge2 U2 128.35(16) 3 13_554
Al1 Ge2 U2 63.46(10) 2_665 13_554
Ge1 Ge2 U2 63.46(10) 2_665 13_554
U1 Ge2 U2 83.39(12) 10_565 13_554
U2 Ge2 U2 126.9(2) 1_565 13_554
Al1 Ge2 U1 73.96(9) 4_565 12_455
Al1 Ge2 U1 112.7(3) 3 12_455
Ge1 Ge2 U1 73.96(9) 4_565 12_455
Ge1 Ge2 U1 112.7(3) 3 12_455
Al1 Ge2 U1 140.70(8) 2_665 12_455
Ge1 Ge2 U1 140.70(8) 2_665 12_455
U1 Ge2 U1 85.69(12) 10_565 12_455
U2 Ge2 U1 148.38(16) 1_565 12_455
U2 Ge2 U1 80.82(5) 13_554 12_455
Al1 Ge2 U1 112.7(3) 4_565 11
Al1 Ge2 U1 73.96(9) 3 11
Ge1 Ge2 U1 112.7(3) 4_565 11
Ge1 Ge2 U1 73.96(9) 3 11
Al1 Ge2 U1 140.70(8) 2_665 11
Ge1 Ge2 U1 140.70(8) 2_665 11
U1 Ge2 U1 85.69(12) 10_565 11
U2 Ge2 U1 80.82(5) 1_565 11
U2 Ge2 U1 148.38(16) 13_554 11
U1 Ge2 U1 68.81(13) 12_455 11
U2 Ge3 U2 180.0 . 5_554
U2 Ge3 U1 91.01(13) . 4_455
U2 Ge3 U1 88.99(13) 5_554 4_455
U2 Ge3 U1 91.01(13) . 3_655
U2 Ge3 U1 88.99(13) 5_554 3_655
U1 Ge3 U1 178.0(3) 4_455 3_655
U2 Ge3 U1 91.01(13) . 1_545
U2 Ge3 U1 88.99(13) 5_554 1_545
U1 Ge3 U1 89.982(5) 4_455 1_545
U1 Ge3 U1 89.982(5) 3_655 1_545
U2 Ge3 U1 91.01(13) . 2_565
U2 Ge3 U1 88.99(13) 5_554 2_565
U1 Ge3 U1 89.982(5) 4_455 2_565
U1 Ge3 U1 89.982(5) 3_655 2_565
U1 Ge3 U1 178.0(3) 1_545 2_565

loop_
_geom_bond_atom_site_label_1
_geom_bond_atom_site_label_2
_geom_bond_distance
_geom_bond_site_symmetry_2
U1 Ge3 2.91693(16) 1_565
U1 Ge3 2.91693(17) 13_554
U1 Al2 2.953(5) 10_564
U1 Ge2 2.953(5) 10_564
U1 Al1 3.004(6) 2_665
U1 Ge1 3.004(6) 2_665
U1 Al2 3.111(5) 11_554
U1 Ge2 3.111(5) 11_554
U1 Al2 3.111(5) 12_454
U1 Ge2 3.111(5) 12_454
U1 Ge1 3.125(6) 3
U1 Al1 3.125(6) 3
U2 Ge3 2.749(7) .
U2 Ge3 2.797(7) 5
U2 Al2 3.068(3) 3_655
U2 Ge2 3.068(3) 3_655
U2 Al2 3.068(3) 4_455
U2 Ge2 3.068(3) 4_455
U2 Al2 3.068(3) 2_565
U2 Ge2 3.068(3) 2_565
U2 Al2 3.068(3) 1_545
U2 Ge2 3.068(3) 1_545
U2 Al1 3.081(3) 3_545
U2 Ge1 3.081(3) 3_545
Ge1 Al2 2.6503(15) 3_655
Ge1 Ge2 2.6503(15) 3_655
Ge1 Al2 2.6503(15) 4
Ge1 Ge2 2.6503(15) 4
Ge1 Al2 2.771(2) 2_665
Ge1 Ge2 2.771(2) 2_665
Ge1 U1 3.004(6) 2_665
Ge1 U2 3.081(3) 1_655
Ge1 U2 3.081(3) 13_554
Ge1 U1 3.125(6) 3_655
Ge1 U1 3.125(6) 4
Ge1 U1 3.485(6) 9_545
Ge2 Al1 2.6502(15) 4_565
Ge2 Al1 2.6502(15) 3
Ge2 Ge1 2.6502(15) 4_565
Ge2 Ge1 2.6502(15) 3
Ge2 Al1 2.771(2) 2_665
Ge2 Ge1 2.771(2) 2_665
Ge2 U1 2.953(5) 10_565
Ge2 U2 3.068(3) 1_565
Ge2 U2 3.068(3) 13_554
Ge2 U1 3.111(5) 12_455
Ge2 U1 3.111(5) 11
Ge3 U2 2.797(7) 5_554
Ge3 U1 2.91693(16) 4_455
Ge3 U1 2.91693(16) 3_655
Ge3 U1 2.91693(16) 1_545
Ge3 U1 2.91693(16) 2_565
